data_2232850
loop_
_publ_author_name
'Mu, Xiao-Gang'
'Wang, Xuan-Jun'
'Zhang, Youzhi'
'Gou, Xiaoli'
'Li, Xia'

_publ_section_title
;
 1-Methylhydrazinium picrate
;
_journal_coeditor_code LH5375
_journal_issue 12
_journal_name_full 'Acta Crystallographica Section E'
_journal_page_first o3378
_journal_paper_doi 10.1107/S1600536811048677
_journal_volume 67
_journal_year 2011
_chemical_formula_iupac 'C H7 N2 +, C6 H2 N3 O7 -'
_chemical_formula_moiety 'C H7 N2 +, C6 H2 N3 O7 -'
_chemical_formula_sum 'C7 H9 N5 O7'
_chemical_formula_weight 275.19
_chemical_name_common
;
1-Methylhydrazinium picrate
;
_chemical_name_systematic
;
1-Methylhydrazinium 2,4,6-trinitrophenolate
;
_space_group_IT_number 14
_symmetry_cell_setting monoclinic
_symmetry_space_group_name_Hall '-P 2yn'
_symmetry_space_group_name_H-M 'P 1 21/n 1'
_atom_sites_solution_hydrogens geom
_atom_sites_solution_primary direct
_atom_sites_solution_secondary difmap
_audit_creation_method SHELXL-97
_cell_angle_alpha 90.00
_cell_angle_beta 110.526(4)
_cell_angle_gamma 90.00
_cell_formula_units_Z 4
_cell_length_a 11.766(3)
_cell_length_b 6.785(2)
_cell_length_c 14.420(4)
_cell_measurement_reflns_used 1614
_cell_measurement_temperature 296(2)
_cell_measurement_theta_max 26.10
_cell_measurement_theta_min 2.77
_cell_volume 1078.1(5)
_computing_cell_refinement 'SAINT (Bruker, 2007)'
_computing_data_collection 'APEX2 (Bruker, 2007)'
_computing_data_reduction 'SAINT (Bruker, 2007)'
_computing_molecular_graphics 'PLATON (Spek, 2009)'
_computing_publication_material 'SHELXTL (Sheldrick, 2008)'
_computing_structure_refinement 'SHELXL97 (Sheldrick, 2008)'
_computing_structure_solution 'SHELXS97 (Sheldrick, 2008)'
_diffrn_ambient_temperature 296(2)
_diffrn_measured_fraction_theta_full 0.998
_diffrn_measured_fraction_theta_max 0.998
_diffrn_measurement_device_type 'Bruker APEXII'
_diffrn_measurement_method '\f and \w scans'
_diffrn_radiation_monochromator graphite
_diffrn_radiation_source 'fine-focus sealed tube'
_diffrn_radiation_type MoK\a
_diffrn_radiation_wavelength 0.71073
_diffrn_reflns_av_R_equivalents 0.0230
_diffrn_reflns_av_sigmaI/netI 0.0254
_diffrn_reflns_limit_h_max 14
_diffrn_reflns_limit_h_min -12
_diffrn_reflns_limit_k_max 7
_diffrn_reflns_limit_k_min -8
_diffrn_reflns_limit_l_max 12
_diffrn_reflns_limit_l_min -17
_diffrn_reflns_number 5196
_diffrn_reflns_theta_full 25.09
_diffrn_reflns_theta_max 25.09
_diffrn_reflns_theta_min 1.93
_diffrn_standards_interval_count 0
_diffrn_standards_interval_time 0
_diffrn_standards_number 0
_exptl_absorpt_coefficient_mu 0.153
_exptl_absorpt_correction_T_max 0.9794
_exptl_absorpt_correction_T_min 0.9519
_exptl_absorpt_correction_type multi-scan
_exptl_absorpt_process_details '(SADABS; Sheldrick, 1996)'
_exptl_crystal_colour yellow
_exptl_crystal_density_diffrn 1.696
_exptl_crystal_density_method 'not measured'
_exptl_crystal_description block
_exptl_crystal_F_000 568
_exptl_crystal_size_max 0.33
_exptl_crystal_size_mid 0.25
_exptl_crystal_size_min 0.14
_refine_diff_density_max 0.149
_refine_diff_density_min -0.257
_refine_ls_extinction_method none
_refine_ls_goodness_of_fit_ref 1.077
_refine_ls_hydrogen_treatment constr
_refine_ls_matrix_type full
_refine_ls_number_parameters 173
_refine_ls_number_reflns 1907
_refine_ls_number_restraints 0
_refine_ls_restrained_S_all 1.077
_refine_ls_R_factor_all 0.0456
_refine_ls_R_factor_gt 0.0370
_refine_ls_shift/su_max 0.000
_refine_ls_shift/su_mean 0.000
_refine_ls_structure_factor_coef Fsqd
_refine_ls_weighting_details 'calc w=1/[\s^2^(Fo^2^)+(0.0537P)^2^+0.1530P] where P=(Fo^2^+2Fc^2^)/3'
_refine_ls_weighting_scheme calc
_refine_ls_wR_factor_gt 0.0970
_refine_ls_wR_factor_ref 0.1025
_reflns_number_gt 1562
_reflns_number_total 1907
_reflns_threshold_expression I>2\s(I)
_cod_data_source_file lh5375.cif
_cod_data_source_block I
_cod_original_cell_volume 1078.0(5)
_cod_original_sg_symbol_H-M 'P 21/n'
_cod_database_code 2232850
_cod_database_fobs_code 2232850

loop_
_symmetry_equiv_pos_as_xyz
'x, y, z'
'-x+1/2, y+1/2, -z+1/2'
'-x, -y, -z'
'x-1/2, -y-1/2, z-1/2'

loop_
_atom_site_type_symbol
_atom_site_label
_atom_site_fract_x
_atom_site_fract_y
_atom_site_fract_z
_atom_site_U_iso_or_equiv
_atom_site_adp_type
_atom_site_calc_flag
_atom_site_refinement_flags
_atom_site_occupancy
_atom_site_symmetry_multiplicity
N N1 0.52167(12) 0.1473(2) 0.41558(10) 0.0358(4) Uani d . 1 1
N N2 0.31795(13) 0.0736(2) 0.04968(10) 0.0359(4) Uani d . 1 1
N N3 0.08521(12) 0.1090(2) 0.26709(11) 0.0353(4) Uani d . 1 1
N N4 0.26648(12) 0.1526(2) 0.69636(10) 0.0335(4) Uani d . 1 1
H H4A 0.3278 0.0814 0.6943 0.040 Uiso d R 1 1
H H4B 0.2808 0.2764 0.7014 0.040 Uiso d R 1 1
N N5 0.24219(13) 0.0849(2) 0.78250(11) 0.0361(4) Uani d . 1 1
H H5A 0.1824 0.1576 0.7857 0.043 Uiso d R 1 1
H H5B 0.3089 0.1102 0.8361 0.043 Uiso d R 1 1
O O1 0.50471(11) 0.2240(2) 0.48615(9) 0.0523(4) Uani d . 1 1
O O2 0.62224(11) 0.0934(3) 0.41872(10) 0.0575(4) Uani d . 1 1
O O3 0.53492(10) 0.09419(19) 0.22096(8) 0.0365(3) Uani d . 1 1
O O4 0.39264(12) 0.1642(3) 0.02613(10) 0.0612(5) Uani d . 1 1
O O5 0.23853(12) -0.0268(2) -0.00860(9) 0.0536(4) Uani d . 1 1
O O6 -0.00559(11) 0.0933(2) 0.19306(11) 0.0578(4) Uani d . 1 1
O O7 0.08063(12) 0.1317(2) 0.34954(11) 0.0568(4) Uani d . 1 1
C C1 0.41718(13) 0.1197(2) 0.32599(11) 0.0268(4) Uani d . 1 1
C C2 0.43426(14) 0.1013(2) 0.23195(12) 0.0266(4) Uani d . 1 1
C C3 0.31911(14) 0.0895(2) 0.15092(11) 0.0275(4) Uani d . 1 1
C C4 0.20832(14) 0.0859(2) 0.16195(12) 0.0281(4) Uani d . 1 1
H H4 0.1377 0.0719 0.1070 0.034 Uiso calc R 1 1
C C5 0.20249(14) 0.1034(2) 0.25554(12) 0.0274(4) Uani d . 1 1
C C6 0.30624(14) 0.1220(2) 0.33767(12) 0.0285(4) Uani d . 1 1
H H6 0.3013 0.1359 0.4003 0.034 Uiso calc R 1 1
C C8 0.16207(17) 0.1100(3) 0.60533(14) 0.0435(5) Uani d . 1 1
H H8A 0.1426 -0.0278 0.6032 0.065 Uiso calc R 1 1
H H8B 0.1825 0.1437 0.5484 0.065 Uiso calc R 1 1
H H8C 0.0933 0.1862 0.6052 0.065 Uiso calc R 1 1

loop_
_atom_site_aniso_label
_atom_site_aniso_U_11
_atom_site_aniso_U_22
_atom_site_aniso_U_33
_atom_site_aniso_U_12
_atom_site_aniso_U_13
_atom_site_aniso_U_23
N1 0.0281(8) 0.0469(10) 0.0311(8) -0.0041(6) 0.0089(6) -0.0046(7)
N2 0.0319(8) 0.0462(9) 0.0298(8) 0.0034(7) 0.0111(7) 0.0037(7)
N3 0.0277(8) 0.0379(9) 0.0427(9) -0.0019(6) 0.0155(7) 0.0004(6)
N4 0.0337(8) 0.0286(8) 0.0433(9) 0.0012(6) 0.0200(7) 0.0013(6)
N5 0.0365(8) 0.0383(9) 0.0383(8) 0.0033(6) 0.0192(7) 0.0011(6)
O1 0.0407(7) 0.0773(11) 0.0365(7) -0.0070(7) 0.0104(6) -0.0241(7)
O2 0.0246(7) 0.1020(13) 0.0408(8) 0.0096(7) 0.0051(6) -0.0088(8)
O3 0.0244(6) 0.0512(8) 0.0367(7) 0.0023(5) 0.0142(5) 0.0039(5)
O4 0.0478(8) 0.1007(13) 0.0388(8) -0.0176(8) 0.0196(7) 0.0114(8)
O5 0.0514(8) 0.0733(11) 0.0330(7) -0.0126(8) 0.0111(6) -0.0139(7)
O6 0.0231(7) 0.0945(12) 0.0524(9) -0.0012(7) 0.0092(6) -0.0003(8)
O7 0.0425(8) 0.0867(12) 0.0515(9) -0.0072(7) 0.0294(7) -0.0082(8)
C1 0.0229(8) 0.0294(9) 0.0260(8) -0.0015(6) 0.0057(6) -0.0015(6)
C2 0.0249(8) 0.0224(9) 0.0329(9) 0.0000(6) 0.0105(7) 0.0015(6)
C3 0.0301(9) 0.0281(9) 0.0243(8) 0.0009(7) 0.0094(7) 0.0028(6)
C4 0.0235(8) 0.0279(9) 0.0294(8) 0.0006(6) 0.0050(7) 0.0028(7)
C5 0.0228(8) 0.0253(9) 0.0361(9) 0.0008(6) 0.0127(7) 0.0018(7)
C6 0.0304(9) 0.0277(9) 0.0291(8) -0.0002(7) 0.0126(7) -0.0013(7)
C8 0.0428(11) 0.0478(12) 0.0381(10) 0.0078(9) 0.0118(9) -0.0004(8)

loop_
_atom_type_symbol
_atom_type_description
_atom_type_scat_dispersion_real
_atom_type_scat_dispersion_imag
_atom_type_scat_source
C C 0.0033 0.0016 'International Tables Vol C Tables 4.2.6.8 and 6.1.1.4'
H H 0.0000 0.0000 'International Tables Vol C Tables 4.2.6.8 and 6.1.1.4'
N N 0.0061 0.0033 'International Tables Vol C Tables 4.2.6.8 and 6.1.1.4'
O O 0.0106 0.0060 'International Tables Vol C Tables 4.2.6.8 and 6.1.1.4'

loop_
_geom_angle_atom_site_label_1
_geom_angle_atom_site_label_2
_geom_angle_atom_site_label_3
_geom_angle
O1 N1 O2 122.36(14)
O1 N1 C1 117.56(14)
O2 N1 C1 120.08(14)
O4 N2 O5 122.94(15)
O4 N2 C3 119.25(15)
O5 N2 C3 117.77(14)
O7 N3 O6 122.63(15)
O7 N3 C5 119.05(14)
O6 N3 C5 118.31(15)
N5 N4 C8 110.36(14)
N5 N4 H4A 105.5
C8 N4 H4A 107.4
N5 N4 H4B 109.4
C8 N4 H4B 110.2
H4A N4 H4B 113.8
N4 N5 H5A 105.7
N4 N5 H5B 107.5
H5A N5 H5B 108.8
C6 C1 C2 124.55(14)
C6 C1 N1 115.77(14)
C2 C1 N1 119.61(14)
O3 C2 C1 124.91(14)
O3 C2 C3 123.77(15)
C1 C2 C3 111.31(13)
C4 C3 C2 124.57(15)
C4 C3 N2 116.12(14)
C2 C3 N2 119.28(14)
C3 C4 C5 119.24(15)
C3 C4 H4 120.4
C5 C4 H4 120.4
C6 C5 C4 121.05(14)
C6 C5 N3 119.50(15)
C4 C5 N3 119.41(14)
C1 C6 C5 119.20(15)
C1 C6 H6 120.4
C5 C6 H6 120.4
N4 C8 H8A 109.5
N4 C8 H8B 109.5
H8A C8 H8B 109.5
N4 C8 H8C 109.5
H8A C8 H8C 109.5
H8B C8 H8C 109.5

loop_
_geom_bond_atom_site_label_1
_geom_bond_atom_site_label_2
_geom_bond_distance
N1 O1 1.2200(18)
N1 O2 1.2240(18)
N1 C1 1.450(2)
N2 O4 1.2143(19)
N2 O5 1.2216(19)
N2 C3 1.459(2)
N3 O7 1.2186(19)
N3 O6 1.2217(19)
N3 C5 1.447(2)
N4 N5 1.4439(19)
N4 C8 1.478(2)
N4 H4A 0.8777
N4 H4B 0.8546
N5 H5A 0.8732
N5 H5B 0.9046
O3 C2 1.2498(19)
C1 C6 1.374(2)
C1 C2 1.444(2)
C2 C3 1.448(2)
C3 C4 1.368(2)
C4 C5 1.380(2)
C4 H4 0.9300
C5 C6 1.376(2)
C6 H6 0.9300
C8 H8A 0.9600
C8 H8B 0.9600
C8 H8C 0.9600

loop_
_geom_hbond_atom_site_label_D
_geom_hbond_atom_site_label_H
_geom_hbond_atom_site_label_A
_geom_hbond_site_symmetry_A
_geom_hbond_distance_DH
_geom_hbond_distance_HA
_geom_hbond_distance_DA
_geom_hbond_angle_DHA
N4 H4A O3 3_656 0.88 2.03 2.7807(19) 142.3
N4 H4A O2 3_656 0.88 2.25 2.963(2) 137.8
N4 H4B N5 2_556 0.85 2.13 2.954(2) 160.8
N5 H5A O3 4_566 0.87 2.36 3.156(2) 151.1
N5 H5B O4 1_556 0.90 2.59 3.377(2) 145.6

loop_
_geom_torsion_atom_site_label_1
_geom_torsion_atom_site_label_2
_geom_torsion_atom_site_label_3
_geom_torsion_atom_site_label_4
_geom_torsion
O1 N1 C1 C6 -20.3(2)
O2 N1 C1 C6 159.30(16)
O1 N1 C1 C2 156.85(16)
O2 N1 C1 C2 -23.5(2)
C6 C1 C2 O3 -178.15(16)
N1 C1 C2 O3 4.9(2)
C6 C1 C2 C3 1.2(2)
N1 C1 C2 C3 -175.74(14)
O3 C2 C3 C4 176.18(16)
C1 C2 C3 C4 -3.1(2)
O3 C2 C3 N2 -1.7(2)
C1 C2 C3 N2 178.99(14)
O4 N2 C3 C4 144.66(17)
O5 N2 C3 C4 -33.1(2)
O4 N2 C3 C2 -37.3(2)
O5 N2 C3 C2 144.91(16)
C2 C3 C4 C5 3.1(3)
N2 C3 C4 C5 -178.99(14)
C3 C4 C5 C6 -0.8(2)
C3 C4 C5 N3 177.12(15)
O7 N3 C5 C6 0.6(2)
O6 N3 C5 C6 179.60(15)
O7 N3 C5 C4 -177.37(15)
O6 N3 C5 C4 1.7(2)
C2 C1 C6 C5 0.8(2)
N1 C1 C6 C5 177.81(14)
C4 C5 C6 C1 -1.1(2)
N3 C5 C6 C1 -178.97(15)
